data_4515393
loop_
_publ_author_name
'Chen, Deng-Gao'
'Lin, Tzu-Chieh'
'Chen, Chi-Lin'
'Chen, Yi-Ting'
'Chen, Yi-An'
'Lee, Gene-Hsiang'
'Chou, Pi-Tai'
'Liao, Chia-Wei'
'Chiu, Po-Chen'
'Chang, Chih-Hao'
'Lien, Yi-Jyun'
'Chi, Yun'

_publ_section_title
;
 Optically Triggered Planarization of Boryl-Substituted Phenoxazine:
 Another Horizon of TADF Molecules and High-Performance OLEDs.
;
_journal_issue 15
_journal_name_full 'ACS applied materials &amp; interfaces'
_journal_page_first 12886
_journal_page_last 12896
_journal_paper_doi 10.1021/acsami.8b00053
_journal_volume 10
_journal_year 2018
_chemical_formula_sum 'C36 H34 B N O'
_chemical_formula_weight 507.45
_space_group_crystal_system monoclinic
_space_group_IT_number 14
_space_group_name_Hall '-P 2ybc'
_space_group_name_H-M_alt 'P 1 21/c 1'
_atom_sites_solution_hydrogens geom
_audit_creation_method SHELXL-2014/7
_cell_angle_alpha 90
_cell_angle_beta 103.2797(5)
_cell_angle_gamma 90
_cell_formula_units_Z 4
_cell_length_a 13.1953(2)
_cell_length_b 13.2886(2)
_cell_length_c 16.2248(3)
_cell_measurement_reflns_used 9906
_cell_measurement_temperature 200(2)
_cell_measurement_theta_max 70.11
_cell_measurement_theta_min 2.80
_cell_volume 2768.90(8)
_computing_cell_refinement 'Bruker SAINT'
_computing_data_collection 'Bruker APEX3'
_computing_data_reduction 'Bruker SAINT'
_computing_molecular_graphics 'Bruker SHELXTL'
_computing_publication_material 'Bruker SHELXTL'
_computing_structure_refinement 'SHELXL-2014/7 (Sheldrick, 2014)'
_computing_structure_solution 'SHELXS-97 (Sheldrick 2008)'
_diffrn_ambient_temperature 200(2)
_diffrn_measured_fraction_theta_full 0.998
_diffrn_measured_fraction_theta_max 0.997
_diffrn_measurement_device_type 'Bruker D8 VENTURE'
_diffrn_measurement_method '\f and \w scans'
_diffrn_radiation_type CuK\a
_diffrn_radiation_wavelength 1.54178
_diffrn_reflns_av_R_equivalents 0.0193
_diffrn_reflns_av_unetI/netI 0.0203
_diffrn_reflns_Laue_measured_fraction_full 0.998
_diffrn_reflns_Laue_measured_fraction_max 0.997
_diffrn_reflns_limit_h_max 16
_diffrn_reflns_limit_h_min -12
_diffrn_reflns_limit_k_max 16
_diffrn_reflns_limit_k_min -14
_diffrn_reflns_limit_l_max 19
_diffrn_reflns_limit_l_min -19
_diffrn_reflns_number 12797
_diffrn_reflns_point_group_measured_fraction_full 0.998
_diffrn_reflns_point_group_measured_fraction_max 0.997
_diffrn_reflns_theta_full 67.679
_diffrn_reflns_theta_max 69.997
_diffrn_reflns_theta_min 3.441
_exptl_absorpt_coefficient_mu 0.546
_exptl_absorpt_correction_T_max 0.7533
_exptl_absorpt_correction_T_min 0.6644
_exptl_absorpt_correction_type multi-scan
_exptl_absorpt_process_details 'SADABS (Bruker, 2016)'
_exptl_crystal_colour yellow
_exptl_crystal_density_diffrn 1.217
_exptl_crystal_description block
_exptl_crystal_F_000 1080
_exptl_crystal_size_max 0.189
_exptl_crystal_size_mid 0.147
_exptl_crystal_size_min 0.114
_refine_diff_density_max 0.238
_refine_diff_density_min -0.234
_refine_diff_density_rms 0.051
_refine_ls_extinction_method none
_refine_ls_goodness_of_fit_ref 1.032
_refine_ls_hydrogen_treatment constr
_refine_ls_matrix_type full
_refine_ls_number_parameters 358
_refine_ls_number_reflns 5240
_refine_ls_number_restraints 0
_refine_ls_restrained_S_all 1.032
_refine_ls_R_factor_all 0.0494
_refine_ls_R_factor_gt 0.0441
_refine_ls_shift/su_max 0.001
_refine_ls_shift/su_mean 0.000
_refine_ls_structure_factor_coef Fsqd
_refine_ls_weighting_details 'w=1/[\s^2^(Fo^2^)+(0.0615P)^2^+0.9923P] where P=(Fo^2^+2Fc^2^)/3'
_refine_ls_weighting_scheme calc
_refine_ls_wR_factor_gt 0.1132
_refine_ls_wR_factor_ref 0.1178
_reflns_Friedel_coverage 0.000
_reflns_number_gt 4650
_reflns_number_total 5240
_reflns_threshold_expression 'I > 2\s(I)'
_cod_data_source_file am8b00053_si_003.cif
_cod_data_source_block ic17930
_cod_original_sg_symbol_H-M 'P 21/c'
_cod_database_code 4515393
_shelx_shelxl_version_number 2014/7
_shelx_space_group_comment
; 
The symmetry employed for this shelxl refinement is uniquely defined 
by the following loop, which should always be used as a source of 
symmetry information in preference to the above space-group names. 
They are only intended as comments. 
;
_shelx_estimated_absorpt_t_min 0.904
_shelx_estimated_absorpt_t_max 0.940

loop_
_space_group_symop_operation_xyz
'x, y, z'
'-x, y+1/2, -z+1/2'
'-x, -y, -z'
'x, -y-1/2, z-1/2'

loop_
_atom_site_label
_atom_site_type_symbol
_atom_site_fract_x
_atom_site_fract_y
_atom_site_fract_z
_atom_site_U_iso_or_equiv
_atom_site_adp_type
_atom_site_occupancy
_atom_site_site_symmetry_order
_atom_site_calc_flag
_atom_site_refinement_flags_posn
_atom_site_refinement_flags_adp
B1 B 0.33628(11) 0.70878(11) 0.65381(9) 0.0245(3) Uani 1 1 d . .
N1 N 0.71281(9) 0.67609(10) 0.92062(7) 0.0333(3) Uani 1 1 d . .
O1 O 0.87995(8) 0.65665(9) 1.06236(6) 0.0402(3) Uani 1 1 d . .
C1 C 0.44390(10) 0.70251(10) 0.72070(8) 0.0262(3) Uani 1 1 d . .
C2 C 0.49887(11) 0.61192(11) 0.73683(8) 0.0304(3) Uani 1 1 d . .
H2 H 0.4743 0.5547 0.7031 0.036 Uiso 1 1 calc R U
C3 C 0.58876(11) 0.60360(11) 0.80112(9) 0.0325(3) Uani 1 1 d . .
H3 H 0.6245 0.5412 0.8115 0.039 Uiso 1 1 calc R U
C4 C 0.62553(10) 0.68709(11) 0.84980(8) 0.0288(3) Uani 1 1 d . .
C5 C 0.57583(11) 0.77926(11) 0.83315(8) 0.0302(3) Uani 1 1 d . .
H5 H 0.6032 0.8371 0.8650 0.036 Uiso 1 1 calc R U
C6 C 0.48547(11) 0.78615(11) 0.76937(8) 0.0292(3) Uani 1 1 d . .
H6 H 0.4511 0.8492 0.7585 0.035 Uiso 1 1 calc R U
C7 C 0.69565(10) 0.63964(10) 0.99755(8) 0.0265(3) Uani 1 1 d . .
C8 C 0.59811(11) 0.61183(11) 1.00833(9) 0.0304(3) Uani 1 1 d . .
H8 H 0.5392 0.6176 0.9622 0.036 Uiso 1 1 calc R U
C9 C 0.58544(12) 0.57564(12) 1.08571(9) 0.0366(3) Uani 1 1 d . .
H9 H 0.5181 0.5571 1.0920 0.044 Uiso 1 1 calc R U
C10 C 0.66987(13) 0.56640(12) 1.15339(9) 0.0392(4) Uani 1 1 d . .
H10 H 0.6612 0.5411 1.2061 0.047 Uiso 1 1 calc R U
C11 C 0.76752(12) 0.59445(12) 1.14353(9) 0.0356(3) Uani 1 1 d . .
H11 H 0.8261 0.5886 1.1899 0.043 Uiso 1 1 calc R U
C12 C 0.78019(11) 0.63072(10) 1.06723(8) 0.0291(3) Uani 1 1 d . .
C13 C 0.89180(11) 0.70845(10) 0.99111(9) 0.0295(3) Uani 1 1 d . .
C14 C 0.98862(11) 0.74815(11) 0.99349(10) 0.0345(3) Uani 1 1 d . .
H14 H 1.0423 0.7425 1.0435 0.041 Uiso 1 1 calc R U
C15 C 1.00793(11) 0.79633(11) 0.92309(11) 0.0381(3) Uani 1 1 d . .
H15 H 1.0747 0.8240 0.9246 0.046 Uiso 1 1 calc R U
C16 C 0.92931(12) 0.80391(12) 0.85065(10) 0.0376(3) Uani 1 1 d . .
H16 H 0.9427 0.8355 0.8017 0.045 Uiso 1 1 calc R U
C17 C 0.83056(11) 0.76566(11) 0.84870(9) 0.0327(3) Uani 1 1 d . .
H17 H 0.7769 0.7723 0.7988 0.039 Uiso 1 1 calc R U
C18 C 0.80998(10) 0.71800(10) 0.91903(9) 0.0284(3) Uani 1 1 d . .
C19 C 0.25967(10) 0.79787(10) 0.66130(8) 0.0244(3) Uani 1 1 d . .
C20 C 0.22568(10) 0.86726(10) 0.59447(8) 0.0250(3) Uani 1 1 d . .
C21 C 0.15560(11) 0.94301(10) 0.60169(8) 0.0291(3) Uani 1 1 d . .
H21 H 0.1345 0.9892 0.5563 0.035 Uiso 1 1 calc R U
C22 C 0.11551(10) 0.95313(11) 0.67315(9) 0.0312(3) Uani 1 1 d . .
C23 C 0.15003(11) 0.88650(11) 0.73928(9) 0.0333(3) Uani 1 1 d . .
H23 H 0.1244 0.8930 0.7892 0.040 Uiso 1 1 calc R U
C24 C 0.22110(10) 0.81028(11) 0.73500(8) 0.0291(3) Uani 1 1 d . .
C25 C 0.26377(12) 0.86094(11) 0.51385(8) 0.0346(3) Uani 1 1 d . .
H25A H 0.2219 0.9055 0.4712 0.052 Uiso 1 1 calc R U
H25B H 0.2572 0.7915 0.4929 0.052 Uiso 1 1 calc R U
H25C H 0.3369 0.8816 0.5251 0.052 Uiso 1 1 calc R U
C26 C 0.03534(13) 1.03254(12) 0.67789(11) 0.0432(4) Uani 1 1 d . .
H26A H 0.0052 1.0191 0.7266 0.065 Uiso 1 1 calc R U
H26B H -0.0198 1.0312 0.6258 0.065 Uiso 1 1 calc R U
H26C H 0.0686 1.0989 0.6843 0.065 Uiso 1 1 calc R U
C27 C 0.24872(13) 0.73960(13) 0.81011(9) 0.0410(4) Uani 1 1 d . .
H27A H 0.2881 0.7764 0.8595 0.062 Uiso 1 1 calc R U
H27B H 0.2911 0.6841 0.7968 0.062 Uiso 1 1 calc R U
H27C H 0.1848 0.7127 0.8226 0.062 Uiso 1 1 calc R U
C28 C 0.30794(10) 0.62452(10) 0.58334(8) 0.0260(3) Uani 1 1 d . .
C29 C 0.21961(11) 0.56202(10) 0.57686(9) 0.0299(3) Uani 1 1 d . .
C30 C 0.19706(12) 0.48815(11) 0.51423(9) 0.0360(3) Uani 1 1 d . .
H30 H 0.1383 0.4459 0.5116 0.043 Uiso 1 1 calc R U
C31 C 0.25775(13) 0.47446(11) 0.45561(9) 0.0381(4) Uani 1 1 d . .
C32 C 0.34385(13) 0.53614(11) 0.46188(9) 0.0367(3) Uani 1 1 d . .
H32 H 0.3860 0.5284 0.4220 0.044 Uiso 1 1 calc R U
C33 C 0.37066(11) 0.60912(10) 0.52463(8) 0.0302(3) Uani 1 1 d . .
C34 C 0.14951(12) 0.56990(12) 0.63804(10) 0.0388(4) Uani 1 1 d . .
H34A H 0.0839 0.5347 0.6147 0.058 Uiso 1 1 calc R U
H34B H 0.1352 0.6409 0.6470 0.058 Uiso 1 1 calc R U
H34C H 0.1839 0.5392 0.6922 0.058 Uiso 1 1 calc R U
C35 C 0.23184(17) 0.39482(13) 0.38765(11) 0.0535(5) Uani 1 1 d . .
H35A H 0.2411 0.4225 0.3339 0.080 Uiso 1 1 calc R U
H35B H 0.1594 0.3734 0.3812 0.080 Uiso 1 1 calc R U
H35C H 0.2782 0.3369 0.4037 0.080 Uiso 1 1 calc R U
C36 C 0.46458(12) 0.67371(12) 0.52406(10) 0.0389(3) Uani 1 1 d . .
H36A H 0.5248 0.6305 0.5241 0.058 Uiso 1 1 calc R U
H36B H 0.4795 0.7166 0.5745 0.058 Uiso 1 1 calc R U
H36C H 0.4505 0.7159 0.4732 0.058 Uiso 1 1 calc R U

loop_
_atom_site_aniso_label
_atom_site_aniso_U_11
_atom_site_aniso_U_22
_atom_site_aniso_U_33
_atom_site_aniso_U_23
_atom_site_aniso_U_13
_atom_site_aniso_U_12
B1 0.0233(7) 0.0285(7) 0.0212(6) 0.0067(5) 0.0041(5) -0.0044(6)
N1 0.0219(6) 0.0465(7) 0.0273(6) 0.0088(5) -0.0027(4) -0.0027(5)
O1 0.0257(5) 0.0557(7) 0.0334(5) 0.0113(5) -0.0055(4) -0.0012(5)
C1 0.0231(6) 0.0316(7) 0.0224(6) 0.0034(5) 0.0020(5) 0.0001(5)
C2 0.0287(7) 0.0308(7) 0.0289(7) -0.0003(5) 0.0008(5) -0.0001(6)
C3 0.0272(7) 0.0334(7) 0.0340(7) 0.0055(6) 0.0010(6) 0.0051(6)
C4 0.0191(6) 0.0397(8) 0.0254(6) 0.0062(5) 0.0006(5) -0.0015(5)
C5 0.0257(7) 0.0347(7) 0.0276(6) -0.0011(5) 0.0007(5) -0.0034(6)
C6 0.0258(7) 0.0303(7) 0.0290(7) 0.0028(5) 0.0016(5) 0.0024(5)
C7 0.0273(7) 0.0238(6) 0.0264(6) -0.0004(5) 0.0016(5) 0.0041(5)
C8 0.0268(7) 0.0311(7) 0.0310(7) 0.0006(5) 0.0021(5) 0.0035(6)
C9 0.0357(8) 0.0386(8) 0.0374(8) 0.0008(6) 0.0122(6) 0.0025(6)
C10 0.0476(9) 0.0428(9) 0.0283(7) 0.0031(6) 0.0110(6) 0.0051(7)
C11 0.0392(8) 0.0380(8) 0.0254(7) -0.0004(6) -0.0010(6) 0.0056(6)
C12 0.0277(7) 0.0274(7) 0.0293(7) -0.0017(5) 0.0004(5) 0.0034(5)
C13 0.0253(7) 0.0286(7) 0.0313(7) -0.0003(5) -0.0003(5) 0.0039(5)
C14 0.0233(7) 0.0327(7) 0.0423(8) -0.0042(6) -0.0033(6) 0.0021(6)
C15 0.0230(7) 0.0337(8) 0.0560(9) 0.0004(7) 0.0059(6) -0.0020(6)
C16 0.0299(7) 0.0368(8) 0.0462(8) 0.0085(6) 0.0086(6) 0.0014(6)
C17 0.0258(7) 0.0350(7) 0.0348(7) 0.0051(6) 0.0019(5) 0.0034(6)
C18 0.0215(6) 0.0278(7) 0.0331(7) 0.0001(5) 0.0005(5) 0.0023(5)
C19 0.0199(6) 0.0282(7) 0.0228(6) 0.0015(5) -0.0001(5) -0.0046(5)
C20 0.0232(6) 0.0254(6) 0.0237(6) 0.0000(5) -0.0005(5) -0.0057(5)
C21 0.0291(7) 0.0248(6) 0.0301(7) 0.0036(5) 0.0002(5) -0.0035(5)
C22 0.0241(6) 0.0281(7) 0.0405(7) -0.0018(6) 0.0055(6) -0.0042(5)
C23 0.0310(7) 0.0388(8) 0.0324(7) -0.0011(6) 0.0124(6) -0.0043(6)
C24 0.0262(7) 0.0347(7) 0.0253(6) 0.0029(5) 0.0038(5) -0.0025(6)
C25 0.0476(9) 0.0310(7) 0.0250(6) 0.0056(5) 0.0081(6) 0.0011(6)
C26 0.0354(8) 0.0357(8) 0.0602(10) -0.0003(7) 0.0144(7) 0.0035(7)
C27 0.0458(9) 0.0513(9) 0.0276(7) 0.0106(7) 0.0120(6) 0.0057(7)
C28 0.0250(6) 0.0256(6) 0.0240(6) 0.0059(5) -0.0014(5) 0.0006(5)
C29 0.0269(7) 0.0274(7) 0.0311(7) 0.0091(5) -0.0024(5) -0.0004(5)
C30 0.0356(8) 0.0270(7) 0.0395(8) 0.0064(6) -0.0036(6) -0.0075(6)
C31 0.0501(9) 0.0258(7) 0.0321(7) 0.0025(6) -0.0037(6) -0.0020(6)
C32 0.0485(9) 0.0309(7) 0.0308(7) 0.0003(6) 0.0090(6) 0.0006(6)
C33 0.0325(7) 0.0274(7) 0.0289(7) 0.0035(5) 0.0036(5) -0.0007(6)
C34 0.0320(8) 0.0375(8) 0.0463(8) 0.0072(7) 0.0081(6) -0.0080(6)
C35 0.0745(13) 0.0345(9) 0.0443(9) -0.0066(7) -0.0010(8) -0.0082(8)
C36 0.0394(8) 0.0400(8) 0.0409(8) -0.0026(6) 0.0167(6) -0.0062(7)

loop_
_atom_type_symbol
_atom_type_description
_atom_type_scat_dispersion_real
_atom_type_scat_dispersion_imag
_atom_type_scat_source
C C 0.0181 0.0091 'International Tables Vol C Tables 4.2.6.8 and 6.1.1.4'
H H 0.0000 0.0000 'International Tables Vol C Tables 4.2.6.8 and 6.1.1.4'
B B 0.0090 0.0039 'International Tables Vol C Tables 4.2.6.8 and 6.1.1.4'
N N 0.0311 0.0180 'International Tables Vol C Tables 4.2.6.8 and 6.1.1.4'
O O 0.0492 0.0322 'International Tables Vol C Tables 4.2.6.8 and 6.1.1.4'

loop_
_geom_angle_atom_site_label_1
_geom_angle_atom_site_label_2
_geom_angle_atom_site_label_3
_geom_angle
C1 B1 C19 118.50(11)
C1 B1 C28 119.02(12)
C19 B1 C28 122.46(11)
C18 N1 C7 119.18(11)
C18 N1 C4 120.89(11)
C7 N1 C4 118.87(11)
C12 O1 C13 117.64(10)
C2 C1 C6 117.29(12)
C2 C1 B1 121.32(12)
C6 C1 B1 121.30(12)
C3 C2 C1 121.62(13)
C3 C2 H2 119.2
C1 C2 H2 119.2
C4 C3 C2 119.39(13)
C4 C3 H3 120.3
C2 C3 H3 120.3
C3 C4 C5 120.60(12)
C3 C4 N1 119.15(13)
C5 C4 N1 120.17(13)
C4 C5 C6 119.31(13)
C4 C5 H5 120.3
C6 C5 H5 120.3
C5 C6 C1 121.68(13)
C5 C6 H6 119.2
C1 C6 H6 119.2
C8 C7 C12 117.77(12)
C8 C7 N1 123.17(12)
C12 C7 N1 119.07(12)
C7 C8 C9 120.89(13)
C7 C8 H8 119.6
C9 C8 H8 119.6
C10 C9 C8 120.49(14)
C10 C9 H9 119.8
C8 C9 H9 119.8
C9 C10 C11 119.14(14)
C9 C10 H10 120.4
C11 C10 H10 120.4
C12 C11 C10 120.48(13)
C12 C11 H11 119.8
C10 C11 H11 119.8
C11 C12 O1 117.01(12)
C11 C12 C7 121.22(13)
O1 C12 C7 121.76(12)
C14 C13 O1 116.73(12)
C14 C13 C18 121.39(13)
O1 C13 C18 121.86(13)
C13 C14 C15 120.05(13)
C13 C14 H14 120.0
C15 C14 H14 120.0
C16 C15 C14 119.45(14)
C16 C15 H15 120.3
C14 C15 H15 120.3
C15 C16 C17 120.58(14)
C15 C16 H16 119.7
C17 C16 H16 119.7
C18 C17 C16 120.51(13)
C18 C17 H17 119.7
C16 C17 H17 119.7
C17 C18 C13 117.96(13)
C17 C18 N1 123.32(12)
C13 C18 N1 118.68(12)
C24 C19 C20 117.38(12)
C24 C19 B1 120.93(11)
C20 C19 B1 121.68(11)
C21 C20 C19 120.48(12)
C21 C20 C25 118.31(12)
C19 C20 C25 121.21(12)
C22 C21 C20 121.97(12)
C22 C21 H21 119.0
C20 C21 H21 119.0
C23 C22 C21 117.70(13)
C23 C22 C26 121.16(14)
C21 C22 C26 121.13(13)
C22 C23 C24 122.12(13)
C22 C23 H23 118.9
C24 C23 H23 118.9
C23 C24 C19 120.31(12)
C23 C24 C27 116.81(13)
C19 C24 C27 122.78(13)
C20 C25 H25A 109.5
C20 C25 H25B 109.5
H25A C25 H25B 109.5
C20 C25 H25C 109.5
H25A C25 H25C 109.5
H25B C25 H25C 109.5
C22 C26 H26A 109.5
C22 C26 H26B 109.5
H26A C26 H26B 109.5
C22 C26 H26C 109.5
H26A C26 H26C 109.5
H26B C26 H26C 109.5
C24 C27 H27A 109.5
C24 C27 H27B 109.5
H27A C27 H27B 109.5
C24 C27 H27C 109.5
H27A C27 H27C 109.5
H27B C27 H27C 109.5
C33 C28 C29 117.70(12)
C33 C28 B1 120.78(12)
C29 C28 B1 121.52(12)
C30 C29 C28 120.08(14)
C30 C29 C34 117.90(13)
C28 C29 C34 121.98(13)
C31 C30 C29 122.07(14)
C31 C30 H30 119.0
C29 C30 H30 119.0
C32 C31 C30 117.67(14)
C32 C31 C35 120.83(16)
C30 C31 C35 121.50(15)
C31 C32 C33 122.16(15)
C31 C32 H32 118.9
C33 C32 H32 118.9
C32 C33 C28 120.28(13)
C32 C33 C36 117.57(13)
C28 C33 C36 122.06(12)
C29 C34 H34A 109.5
C29 C34 H34B 109.5
H34A C34 H34B 109.5
C29 C34 H34C 109.5
H34A C34 H34C 109.5
H34B C34 H34C 109.5
C31 C35 H35A 109.5
C31 C35 H35B 109.5
H35A C35 H35B 109.5
C31 C35 H35C 109.5
H35A C35 H35C 109.5
H35B C35 H35C 109.5
C33 C36 H36A 109.5
C33 C36 H36B 109.5
H36A C36 H36B 109.5
C33 C36 H36C 109.5
H36A C36 H36C 109.5
H36B C36 H36C 109.5

loop_
_geom_bond_atom_site_label_1
_geom_bond_atom_site_label_2
_geom_bond_distance
B1 C1 1.5790(18)
B1 C19 1.579(2)
B1 C28 1.583(2)
N1 C18 1.4035(18)
N1 C7 1.4049(18)
N1 C4 1.4353(16)
O1 C12 1.3805(18)
O1 C13 1.3847(18)
C1 C2 1.3988(19)
C1 C6 1.4003(19)
C2 C3 1.3924(19)
C2 H2 0.9500
C3 C4 1.383(2)
C3 H3 0.9500
C4 C5 1.386(2)
C5 C6 1.3908(18)
C5 H5 0.9500
C6 H6 0.9500
C7 C8 1.388(2)
C7 C12 1.3990(18)
C8 C9 1.390(2)
C8 H8 0.9500
C9 C10 1.379(2)
C9 H9 0.9500
C10 C11 1.385(2)
C10 H10 0.9500
C11 C12 1.374(2)
C11 H11 0.9500
C13 C14 1.375(2)
C13 C18 1.4033(18)
C14 C15 1.383(2)
C14 H14 0.9500
C15 C16 1.381(2)
C15 H15 0.9500
C16 C17 1.392(2)
C16 H16 0.9500
C17 C18 1.385(2)
C17 H17 0.9500
C19 C24 1.4128(18)
C19 C20 1.4155(17)
C20 C21 1.390(2)
C20 C25 1.5076(19)
C21 C22 1.387(2)
C21 H21 0.9500
C22 C23 1.385(2)
C22 C26 1.509(2)
C23 C24 1.393(2)
C23 H23 0.9500
C24 C27 1.5153(19)
C25 H25A 0.9800
C25 H25B 0.9800
C25 H25C 0.9800
C26 H26A 0.9800
C26 H26B 0.9800
C26 H26C 0.9800
C27 H27A 0.9800
C27 H27B 0.9800
C27 H27C 0.9800
C28 C33 1.413(2)
C28 C29 1.4153(19)
C29 C30 1.395(2)
C29 C34 1.508(2)
C30 C31 1.389(2)
C30 H30 0.9500
C31 C32 1.386(2)
C31 C35 1.510(2)
C32 C33 1.392(2)
C32 H32 0.9500
C33 C36 1.509(2)
C34 H34A 0.9800
C34 H34B 0.9800
C34 H34C 0.9800
C35 H35A 0.9800
C35 H35B 0.9800
C35 H35C 0.9800
C36 H36A 0.9800
C36 H36B 0.9800
C36 H36C 0.9800
